data_7116467
loop_
_publ_author_name
'Yan, Rulong'
'Li, Xiaoni'
'Yang, Xiaodong'
'Kang, Xing'
'Xiang, Likui'
'Huang, Guosheng'

_publ_section_title
;
 A novel one-pot method for the synthesis of substituted furopyridines:
 iodine-mediated oxidation of enaminones by tandem metal-free cyclization.
;
_journal_issue 13
_journal_name_full 'Chemical communications (Cambridge, England)'
_journal_page_first 2573
_journal_page_last 2576
_journal_paper_doi 10.1039/c4cc08834d
_journal_volume 51
_journal_year 2015
_chemical_formula_moiety 'C20 H14 I N O'
_chemical_formula_sum 'C20 H14 I N O'
_chemical_formula_weight 411.22
_chemical_name_systematic
;
 ? 
;
_space_group_crystal_system monoclinic
_space_group_IT_number 14
_space_group_name_Hall '-P 2ybc'
_space_group_name_H-M_alt 'P 1 21/c 1'
_symmetry_space_group_name_Hall '-P 2ybc'
_symmetry_space_group_name_H-M 'P 1 21/c 1'
_atom_sites_solution_hydrogens geom
_atom_sites_solution_primary direct
_atom_sites_solution_secondary difmap
_audit_creation_date 2014-04-08
_audit_creation_method
;
Olex2 1.2
(compiled 2014.03.20 svn.r2914 for OlexSys, GUI svn.r4816)
;
_audit_update_record
;
2014-11-04 deposited with the CCDC.
2015-01-08 downloaded from the CCDC.
;
_cell_angle_alpha 90.00
_cell_angle_beta 91.073(4)
_cell_angle_gamma 90.00
_cell_formula_units_Z 4
_cell_length_a 7.4452(3)
_cell_length_b 19.3722(6)
_cell_length_c 11.2423(3)
_cell_measurement_reflns_used 2609
_cell_measurement_temperature 294.64(10)
_cell_measurement_theta_max 26.8140
_cell_measurement_theta_min 3.4490
_cell_volume 1621.19(9)
_computing_cell_refinement
;
CrysAlisPro, Agilent Technologies,
Version 1.171.36.28 (release 01-02-2013 CrysAlis171 .NET)
(compiled Feb  1 2013,16:14:44)
;
_computing_data_collection
;
CrysAlisPro, Agilent Technologies,
Version 1.171.36.28 (release 01-02-2013 CrysAlis171 .NET)
(compiled Feb  1 2013,16:14:44)
;
_computing_data_reduction
;
CrysAlisPro, Agilent Technologies,
Version 1.171.36.28 (release 01-02-2013 CrysAlis171 .NET)
(compiled Feb  1 2013,16:14:44)
;
_computing_molecular_graphics 'Olex2 (Dolomanov et al., 2009)'
_computing_publication_material 'Olex2 (Dolomanov et al., 2009)'
_computing_structure_refinement 'ShelXL (Sheldrick, 2008)'
_computing_structure_solution 'ShelXS (Sheldrick, 2008)'
_diffrn_ambient_temperature 294.64(10)
_diffrn_detector_area_resol_mean 16.0733
_diffrn_measured_fraction_theta_full 0.998
_diffrn_measured_fraction_theta_max 0.998
_diffrn_measurement_device_type 'SuperNova, Dual, Cu at zero, Eos'
_diffrn_measurement_method '\w scans'
_diffrn_orient_matrix_UB_11 0.0875661000
_diffrn_orient_matrix_UB_12 0.0057308000
_diffrn_orient_matrix_UB_13 0.0238363000
_diffrn_orient_matrix_UB_21 0.0357342000
_diffrn_orient_matrix_UB_22 -0.0023997000
_diffrn_orient_matrix_UB_23 -0.0578951000
_diffrn_orient_matrix_UB_31 -0.0115413000
_diffrn_orient_matrix_UB_32 0.0361014000
_diffrn_orient_matrix_UB_33 -0.0076595000
_diffrn_radiation_monochromator mirror
_diffrn_radiation_type MoK\a
_diffrn_radiation_wavelength 0.71073
_diffrn_reflns_av_R_equivalents 0.0309
_diffrn_reflns_av_unetI/netI 0.0452
_diffrn_reflns_limit_h_max 9
_diffrn_reflns_limit_h_min -9
_diffrn_reflns_limit_k_max 23
_diffrn_reflns_limit_k_min -20
_diffrn_reflns_limit_l_max 9
_diffrn_reflns_limit_l_min -13
_diffrn_reflns_number 6383
_diffrn_reflns_theta_full 26.00
_diffrn_reflns_theta_max 26.02
_diffrn_reflns_theta_min 2.93
_diffrn_source 'SuperNova (Mo) X-ray Source'
_exptl_absorpt_coefficient_mu 1.979
_exptl_absorpt_correction_T_max 1.00000
_exptl_absorpt_correction_T_min 0.43552
_exptl_absorpt_correction_type multi-scan
_exptl_absorpt_process_details
;
CrysAlisPro, Agilent Technologies,
Version 1.171.36.28 (release 01-02-2013 CrysAlis171 .NET)
(compiled Feb  1 2013,16:14:44)
Empirical absorption correction using spherical harmonics,
 implemented in SCALE3 ABSPACK scaling algorithm.
;
_exptl_crystal_colour 'clear light colourless'
_exptl_crystal_density_diffrn 1.685
_exptl_crystal_density_method 'not measured'
_exptl_crystal_description block
_exptl_crystal_F_000 808
_exptl_crystal_size_max 0.25
_exptl_crystal_size_mid 0.23
_exptl_crystal_size_min 0.14
_refine_diff_density_max 0.489
_refine_diff_density_min -0.790
_refine_diff_density_rms 0.080
_refine_ls_extinction_method none
_refine_ls_goodness_of_fit_ref 1.054
_refine_ls_hydrogen_treatment constr
_refine_ls_matrix_type full
_refine_ls_number_parameters 209
_refine_ls_number_reflns 3186
_refine_ls_number_restraints 0
_refine_ls_restrained_S_all 1.054
_refine_ls_R_factor_all 0.0538
_refine_ls_R_factor_gt 0.0390
_refine_ls_shift/su_max 0.001
_refine_ls_shift/su_mean 0.000
_refine_ls_structure_factor_coef Fsqd
_refine_ls_weighting_details 'calc w=1/[\s^2^(Fo^2^)+(0.0377P)^2^+0.0000P] where P=(Fo^2^+2Fc^2^)/3'
_refine_ls_weighting_scheme calc
_refine_ls_wR_factor_gt 0.0860
_refine_ls_wR_factor_ref 0.0981
_reflns_number_gt 2472
_reflns_number_total 3186
_reflns_threshold_expression >2sigma(I)
_cod_data_source_file c4cc08834d2.cif
_cod_data_source_block xianglikui0408
_cod_original_cell_volume 1621.19(10)
_cod_database_code 7116467
_reflns_odcompleteness_completeness 99.65
_reflns_odcompleteness_iscentric 1
_reflns_odcompleteness_theta 26.32
_olex2_refinement_description
;
1. Fixed Uiso
 At 1.2 times of:
  All C(H) groups
 At 1.5 times of:
  All C(H,H,H) groups
2.a Aromatic/amide H refined with riding coordinates:
 C16(H16), C4(H4), C1(H1), C2(H2), C5(H5), C8(H8), C17(H17), C3(H3), C15(H15),
 C24(H24), C18(H18)
2.b Idealised Me refined as rotating group:
 C19(H19A,H19B,H19C)
;

loop_
_space_group_symop_id
_space_group_symop_operation_xyz
1 'x, y, z'
2 '-x, y+1/2, -z+1/2'
3 '-x, -y, -z'
4 'x, -y-1/2, z-1/2'

loop_
_atom_site_label
_atom_site_type_symbol
_atom_site_fract_x
_atom_site_fract_y
_atom_site_fract_z
_atom_site_U_iso_or_equiv
_atom_site_adp_type
_atom_site_occupancy
_atom_site_calc_flag
_atom_site_refinement_flags_posn
I1 I 0.23372(4) 0.494584(13) 0.62289(3) 0.05563(14) Uani 1 d .
C9 C 0.2740(5) 0.49378(15) 1.1112(3) 0.0327(8) Uani 1 d .
O1 O 0.1764(3) 0.58354(10) 0.9686(2) 0.0363(6) Uani 1 d .
C16 C -0.0407(5) 0.7179(2) 0.6385(4) 0.0491(10) Uani 1 d .
H16 H -0.1024 0.7198 0.5659 0.059 Uiso 1 calc R
N1 N 0.3148(4) 0.41299(13) 0.8976(3) 0.0335(7) Uani 1 d .
C12 C 0.2104(5) 0.52366(17) 0.7990(3) 0.0337(8) Uani 1 d .
C4 C 0.4029(5) 0.20068(17) 1.1029(4) 0.0432(10) Uani 1 d .
H4 H 0.3702 0.1727 1.1661 0.052 Uiso 1 calc R
C1 C 0.4958(5) 0.28394(18) 0.9149(4) 0.0407(9) Uani 1 d .
H1 H 0.5275 0.3116 0.8510 0.049 Uiso 1 calc R
C2 C 0.5410(5) 0.21461(18) 0.9151(4) 0.0453(10) Uani 1 d .
H2 H 0.6026 0.1959 0.8515 0.054 Uiso 1 calc R
C10 C 0.2359(5) 0.51848(16) 0.9988(3) 0.0322(8) Uani 1 d .
C7 C 0.3485(4) 0.38674(15) 1.0060(3) 0.0322(8) Uani 1 d .
C11 C 0.2589(4) 0.47892(17) 0.8962(3) 0.0303(8) Uani 1 d .
C5 C 0.3585(5) 0.27021(16) 1.1031(3) 0.0381(9) Uani 1 d .
H5 H 0.2976 0.2886 1.1672 0.046 Uiso 1 calc R
C14 C 0.1026(5) 0.65101(17) 0.7952(3) 0.0357(8) Uani 1 d .
C8 C 0.3307(4) 0.42510(16) 1.1111(3) 0.0346(8) Uani 1 d .
H8 H 0.3577 0.4039 1.1835 0.042 Uiso 1 calc R
C17 C 0.0019(6) 0.7779(2) 0.6989(4) 0.0528(11) Uani 1 d .
H17 H -0.0302 0.8203 0.6662 0.063 Uiso 1 calc R
C3 C 0.4947(5) 0.1731(2) 1.0098(4) 0.0495(11) Uani 1 d .
H3 H 0.5258 0.1266 1.0103 0.059 Uiso 1 calc R
C13 C 0.1610(4) 0.58493(17) 0.8453(3) 0.0340(8) Uani 1 d .
C6 C 0.4035(5) 0.31247(16) 1.0091(3) 0.0329(8) Uani 1 d .
C15 C 0.0092(5) 0.65488(19) 0.6869(3) 0.0410(9) Uani 1 d .
H15 H -0.0202 0.6144 0.6464 0.049 Uiso 1 calc R
C19 C 0.2575(5) 0.53649(19) 1.2214(3) 0.0460(10) Uani 1 d .
H19A H 0.3566 0.5681 1.2271 0.069 Uiso 1 calc GR
H19B H 0.2586 0.5069 1.2898 0.069 Uiso 1 calc GR
H19C H 0.1469 0.5619 1.2179 0.069 Uiso 1 calc GR
C24 C 0.1412(5) 0.71231(17) 0.8557(4) 0.0425(9) Uani 1 d .
H24 H 0.2006 0.7110 0.9292 0.051 Uiso 1 calc R
C18 C 0.0908(5) 0.77553(18) 0.8063(4) 0.0472(10) Uani 1 d .
H18 H 0.1178 0.8163 0.8465 0.057 Uiso 1 calc R

loop_
_atom_site_aniso_label
_atom_site_aniso_U_11
_atom_site_aniso_U_22
_atom_site_aniso_U_33
_atom_site_aniso_U_23
_atom_site_aniso_U_13
_atom_site_aniso_U_12
I1 0.0796(3) 0.0498(2) 0.03752(19) -0.00195(12) 0.00168(16) 0.01231(13)
C9 0.0304(19) 0.0298(19) 0.038(2) 0.0015(14) 0.0023(16) -0.0047(14)
O1 0.0435(15) 0.0280(12) 0.0374(14) 0.0021(11) -0.0006(12) 0.0025(10)
C16 0.044(2) 0.057(3) 0.046(3) 0.015(2) 0.0011(19) 0.0101(19)
N1 0.0364(17) 0.0241(14) 0.0400(18) 0.0010(12) 0.0047(14) -0.0023(12)
C12 0.037(2) 0.0316(17) 0.032(2) 0.0018(16) -0.0009(16) -0.0006(15)
C4 0.054(3) 0.0269(18) 0.049(2) 0.0052(17) 0.004(2) 0.0006(17)
C1 0.042(2) 0.038(2) 0.043(2) 0.0025(17) 0.0065(18) -0.0005(17)
C2 0.048(2) 0.041(2) 0.047(2) -0.0069(19) 0.008(2) 0.0050(18)
C10 0.0301(19) 0.0261(16) 0.041(2) 0.0008(15) 0.0053(16) -0.0015(14)
C7 0.0309(19) 0.0236(16) 0.042(2) 0.0027(15) 0.0047(16) -0.0034(14)
C11 0.0266(19) 0.0295(17) 0.035(2) 0.0006(15) 0.0013(15) -0.0034(14)
C5 0.041(2) 0.0330(19) 0.040(2) -0.0016(16) 0.0027(18) -0.0018(16)
C14 0.035(2) 0.0302(18) 0.042(2) 0.0055(16) 0.0063(17) 0.0023(15)
C8 0.037(2) 0.0267(17) 0.040(2) 0.0026(15) 0.0003(16) -0.0034(15)
C17 0.050(3) 0.038(2) 0.071(3) 0.015(2) 0.005(2) 0.0105(18)
C3 0.061(3) 0.032(2) 0.056(3) 0.0014(18) -0.002(2) 0.0063(17)
C13 0.0309(19) 0.0339(19) 0.037(2) 0.0051(16) -0.0012(16) -0.0018(15)
C6 0.031(2) 0.0272(17) 0.040(2) 0.0005(15) -0.0014(16) -0.0010(14)
C15 0.040(2) 0.041(2) 0.042(2) 0.0019(17) 0.0012(18) 0.0035(17)
C19 0.060(3) 0.037(2) 0.041(2) -0.0035(18) 0.002(2) 0.0005(19)
C24 0.042(2) 0.038(2) 0.048(2) 0.0059(18) 0.0029(19) 0.0040(17)
C18 0.047(3) 0.032(2) 0.063(3) 0.0039(19) 0.000(2) 0.0033(17)

loop_
_atom_type_symbol
_atom_type_description
_atom_type_scat_dispersion_real
_atom_type_scat_dispersion_imag
_atom_type_scat_source
C C 0.0033 0.0016 'International Tables Vol C Tables 4.2.6.8 and 6.1.1.4'
H H 0.0000 0.0000 'International Tables Vol C Tables 4.2.6.8 and 6.1.1.4'
N N 0.0061 0.0033 'International Tables Vol C Tables 4.2.6.8 and 6.1.1.4'
O O 0.0106 0.0060 'International Tables Vol C Tables 4.2.6.8 and 6.1.1.4'
I I -0.4742 1.8119 'International Tables Vol C Tables 4.2.6.8 and 6.1.1.4'

loop_
_geom_angle_atom_site_label_1
_geom_angle_atom_site_label_2
_geom_angle_atom_site_label_3
_geom_angle
C10 C9 C8 112.8(3)
C10 C9 C19 123.3(3)
C8 C9 C19 123.9(3)
C10 O1 C13 106.5(3)
C17 C16 H16 120.3
C17 C16 C15 119.4(4)
C15 C16 H16 120.3
C7 N1 C11 115.1(3)
C11 C12 I1 122.7(3)
C13 C12 I1 129.5(3)
C13 C12 C11 107.7(3)
C5 C4 H4 119.9
C3 C4 H4 119.9
C3 C4 C5 120.2(4)
C2 C1 H1 119.7
C2 C1 C6 120.6(4)
C6 C1 H1 119.7
C1 C2 H2 119.9
C3 C2 C1 120.1(4)
C3 C2 H2 119.9
C9 C10 C11 122.7(3)
O1 C10 C9 127.2(3)
O1 C10 C11 110.0(3)
N1 C7 C8 123.1(3)
N1 C7 C6 115.7(3)
C8 C7 C6 121.3(3)
N1 C11 C12 131.1(3)
N1 C11 C10 123.6(3)
C10 C11 C12 105.3(3)
C4 C5 H5 119.6
C6 C5 C4 120.8(3)
C6 C5 H5 119.6
C15 C14 C13 121.6(3)
C15 C14 C24 118.4(3)
C24 C14 C13 120.1(4)
C9 C8 C7 122.6(3)
C9 C8 H8 118.7
C7 C8 H8 118.7
C16 C17 H17 119.7
C18 C17 C16 120.7(4)
C18 C17 H17 119.7
C4 C3 C2 119.7(4)
C4 C3 H3 120.1
C2 C3 H3 120.1
O1 C13 C14 114.8(3)
C12 C13 O1 110.5(3)
C12 C13 C14 134.7(3)
C1 C6 C7 120.3(3)
C5 C6 C1 118.5(3)
C5 C6 C7 121.1(3)
C16 C15 C14 121.1(4)
C16 C15 H15 119.4
C14 C15 H15 119.4
C9 C19 H19A 109.5
C9 C19 H19B 109.5
C9 C19 H19C 109.5
H19A C19 H19B 109.5
H19A C19 H19C 109.5
H19B C19 H19C 109.5
C14 C24 H24 119.9
C18 C24 C14 120.1(4)
C18 C24 H24 119.9
C17 C18 C24 120.3(4)
C17 C18 H18 119.9
C24 C18 H18 119.9

loop_
_geom_bond_atom_site_label_1
_geom_bond_atom_site_label_2
_geom_bond_distance
I1 C12 2.069(4)
C9 C10 1.376(5)
C9 C8 1.396(4)
C9 C19 1.496(5)
O1 C10 1.376(4)
O1 C13 1.390(4)
C16 H16 0.9300
C16 C17 1.380(6)
C16 C15 1.385(5)
N1 C7 1.339(4)
N1 C11 1.343(4)
C12 C11 1.436(5)
C12 C13 1.350(5)
C4 H4 0.9300
C4 C5 1.387(4)
C4 C3 1.369(5)
C1 H1 0.9300
C1 C2 1.385(5)
C1 C6 1.388(5)
C2 H2 0.9300
C2 C3 1.384(5)
C10 C11 1.399(5)
C7 C8 1.405(5)
C7 C6 1.496(4)
C5 H5 0.9300
C5 C6 1.382(5)
C14 C13 1.461(4)
C14 C15 1.393(5)
C14 C24 1.396(5)
C8 H8 0.9300
C17 H17 0.9300
C17 C18 1.367(6)
C3 H3 0.9300
C15 H15 0.9300
C19 H19A 0.9600
C19 H19B 0.9600
C19 H19C 0.9600
C24 H24 0.9300
C24 C18 1.393(5)
C18 H18 0.9300

loop_
_geom_torsion_atom_site_label_1
_geom_torsion_atom_site_label_2
_geom_torsion_atom_site_label_3
_geom_torsion_atom_site_label_4
_geom_torsion
I1 C12 C11 N1 -4.2(5)
I1 C12 C11 C10 176.0(2)
I1 C12 C13 O1 -175.5(2)
I1 C12 C13 C14 2.0(6)
C9 C10 C11 N1 2.0(5)
C9 C10 C11 C12 -178.2(3)
O1 C10 C11 N1 -179.6(3)
O1 C10 C11 C12 0.2(4)
C16 C17 C18 C24 0.6(6)
N1 C7 C8 C9 0.8(5)
N1 C7 C6 C1 30.0(5)
N1 C7 C6 C5 -147.6(3)
C4 C5 C6 C1 -0.6(6)
C4 C5 C6 C7 177.1(3)
C1 C2 C3 C4 0.5(6)
C2 C1 C6 C7 -177.5(4)
C2 C1 C6 C5 0.2(6)
C10 C9 C8 C7 0.9(5)
C10 O1 C13 C12 -0.6(4)
C10 O1 C13 C14 -178.7(3)
C7 N1 C11 C12 -179.8(3)
C7 N1 C11 C10 -0.2(5)
C11 N1 C7 C8 -1.2(5)
C11 N1 C7 C6 177.6(3)
C11 C12 C13 O1 0.8(4)
C11 C12 C13 C14 178.3(4)
C5 C4 C3 C2 -0.9(6)
C14 C24 C18 C17 0.6(6)
C8 C9 C10 O1 179.6(3)
C8 C9 C10 C11 -2.3(5)
C8 C7 C6 C1 -151.3(3)
C8 C7 C6 C5 31.2(5)
C17 C16 C15 C14 -0.4(6)
C3 C4 C5 C6 0.9(6)
C13 O1 C10 C9 178.6(4)
C13 O1 C10 C11 0.3(4)
C13 C12 C11 N1 179.2(3)
C13 C12 C11 C10 -0.6(4)
C13 C14 C15 C16 -178.0(3)
C13 C14 C24 C18 177.9(3)
C6 C1 C2 C3 -0.1(6)
C6 C7 C8 C9 -177.9(3)
C15 C16 C17 C18 -0.7(6)
C15 C14 C13 O1 -152.2(3)
C15 C14 C13 C12 30.3(6)
C15 C14 C24 C18 -1.7(5)
C19 C9 C10 O1 -0.8(6)
C19 C9 C10 C11 177.3(3)
C19 C9 C8 C7 -178.6(3)
C24 C14 C13 O1 28.2(4)
C24 C14 C13 C12 -149.2(4)
C24 C14 C15 C16 1.6(5)
